data_7205474
loop_
_publ_author_name
'Paton, Andrew S.'
'Morse, Graham E.'
'Lough, Alan J.'
'Bender, Timothy P.'

_publ_section_title
;
 Observations regarding the crystal structures of non-halogenated
 phenoxyboronsubphthalocyanines having para substituents on the phenoxy
 group
;
_journal_issue 3
_journal_name_full CrystEngComm
_journal_page_first 914
_journal_paper_doi 10.1039/c0ce00599a
_journal_volume 13
_journal_year 2011
_chemical_formula_moiety 'C30 H16 B F N6 O'
_chemical_formula_sum 'C30 H16 B F N6 O'
_chemical_formula_weight 506.30
_chemical_name_systematic
;
?
;
_space_group_IT_number 2
_symmetry_cell_setting triclinic
_symmetry_space_group_name_Hall '-P 1'
_symmetry_space_group_name_H-M 'P -1'
_atom_sites_solution_hydrogens geom
_atom_sites_solution_primary direct
_atom_sites_solution_secondary difmap
_audit_creation_method SHELXL-97
_cell_angle_alpha 85.8210(18)
_cell_angle_beta 77.1560(19)
_cell_angle_gamma 66.5820(19)
_cell_formula_units_Z 2
_cell_length_a 10.0420(3)
_cell_length_b 10.7558(4)
_cell_length_c 11.7366(4)
_cell_measurement_reflns_used 10460
_cell_measurement_temperature 150(1)
_cell_measurement_theta_max 27.5
_cell_measurement_theta_min 2.6
_cell_volume 1133.97(7)
_computing_cell_refinement 'Denzo-SMN (Otwinowski & Minor, 1997)'
_computing_data_collection 'Collect (Nonius B.V., 1997-2002)'
_computing_data_reduction Denzo-SMN
_computing_molecular_graphics 'PLATON (Spek, 2003)'
_computing_publication_material 'SHELXTL V6.1'
_computing_structure_refinement 'SHELXTL V6.1 (Sheldrick, 2008)'
_computing_structure_solution 'SIR-92 (Altomare et al., 1994)'
_diffrn_ambient_temperature 150(1)
_diffrn_detector_area_resol_mean 9
_diffrn_measured_fraction_theta_full 0.994
_diffrn_measured_fraction_theta_max 0.978
_diffrn_measurement_device_type 'Nonius KappaCCD'
_diffrn_measurement_method '\f scans and \w scans \k offsets'
_diffrn_radiation_monochromator graphite
_diffrn_radiation_source 'fine-focus sealed tube'
_diffrn_radiation_type MoK\a
_diffrn_radiation_wavelength 0.71073
_diffrn_reflns_av_R_equivalents 0.0511
_diffrn_reflns_av_sigmaI/netI 0.0705
_diffrn_reflns_limit_h_max 12
_diffrn_reflns_limit_h_min -12
_diffrn_reflns_limit_k_max 13
_diffrn_reflns_limit_k_min -13
_diffrn_reflns_limit_l_max 15
_diffrn_reflns_limit_l_min -14
_diffrn_reflns_number 10460
_diffrn_reflns_theta_full 27.54
_diffrn_reflns_theta_max 27.54
_diffrn_reflns_theta_min 2.57
_diffrn_standards_number 0
_exptl_absorpt_coefficient_mu 0.099
_exptl_absorpt_correction_T_max 0.990
_exptl_absorpt_correction_T_min 0.753
_exptl_absorpt_correction_type multi-scan
_exptl_absorpt_process_details
;
multi-scan from symmetry-related measurements
Sortav (Blessing 1995)
;
_exptl_crystal_colour red
_exptl_crystal_density_diffrn 1.483
_exptl_crystal_density_method 'not measured'
_exptl_crystal_description plate
_exptl_crystal_F_000 520
_exptl_crystal_size_max 0.30
_exptl_crystal_size_mid 0.22
_exptl_crystal_size_min 0.16
_refine_diff_density_max 0.311
_refine_diff_density_min -0.301
_refine_diff_density_rms 0.064
_refine_ls_extinction_method none
_refine_ls_goodness_of_fit_ref 1.021
_refine_ls_hydrogen_treatment constr
_refine_ls_matrix_type full
_refine_ls_number_parameters 352
_refine_ls_number_reflns 5099
_refine_ls_number_restraints 0
_refine_ls_restrained_S_all 1.021
_refine_ls_R_factor_all 0.1005
_refine_ls_R_factor_gt 0.0553
_refine_ls_shift/su_max 0.000
_refine_ls_shift/su_mean 0.000
_refine_ls_structure_factor_coef Fsqd
_refine_ls_weighting_details 'calc w=1/[\s^2^(Fo^2^)+(0.0750P)^2^+0.2255P] where P=(Fo^2^+2Fc^2^)/3'
_refine_ls_weighting_scheme calc
_refine_ls_wR_factor_gt 0.1262
_refine_ls_wR_factor_ref 0.1536
_reflns_number_gt 3251
_reflns_number_total 5099
_reflns_threshold_expression I>2\s(I)
_cod_data_source_file C0CE00599A.TXT
_cod_data_source_block k08356
_cod_depositor_comments
;
The following automatic conversions were performed:
'_symmetry_cell_setting' value 'Triclinic' changed to 'triclinic'
according to '/home/saulius/struct/CIF-dictionaries/cif_core.dic'
dictionary named 'cif_core.dic' version 2.4.1 from 2010-06-29.

Automatic conversion script
Id: cif_fix_enum 1555 2011-01-17 13:19:09Z saulius 
;
_cod_database_code 7205474

loop_
_symmetry_equiv_pos_as_xyz
'x, y, z'
'-x, -y, -z'

loop_
_atom_site_label
_atom_site_type_symbol
_atom_site_fract_x
_atom_site_fract_y
_atom_site_fract_z
_atom_site_U_iso_or_equiv
_atom_site_adp_type
_atom_site_occupancy
_atom_site_symmetry_multiplicity
_atom_site_calc_flag
_atom_site_refinement_flags
_atom_site_disorder_assembly
_atom_site_disorder_group
F1 F 0.12235(15) 0.40554(16) 0.22936(13) 0.0513(4) Uani 1 1 d . . .
O1 O 0.61071(15) 0.08084(15) 0.40049(12) 0.0259(3) Uani 1 1 d . . .
N1 N 0.66992(18) 0.00021(18) 0.08182(15) 0.0263(4) Uani 1 1 d . . .
N2 N 0.69924(18) -0.11502(17) 0.26152(14) 0.0238(4) Uani 1 1 d . . .
N3 N 0.82785(19) -0.29705(18) 0.37522(14) 0.0258(4) Uani 1 1 d . . .
N4 N 0.86429(18) -0.09010(18) 0.36506(14) 0.0236(4) Uani 1 1 d . . .
N5 N 0.99545(19) 0.04855(18) 0.28163(15) 0.0268(4) Uani 1 1 d . . .
N6 N 0.78912(18) 0.05621(18) 0.21114(14) 0.0240(4) Uani 1 1 d . . .
C1 C 0.6577(2) -0.0973(2) 0.15622(17) 0.0244(5) Uani 1 1 d . . .
C2 C 0.6365(2) -0.2193(2) 0.13588(17) 0.0244(5) Uani 1 1 d . . .
C3 C 0.5934(2) -0.2579(2) 0.04353(19) 0.0290(5) Uani 1 1 d . . .
H3A H 0.5619 -0.1968 -0.0170 0.035 Uiso 1 1 calc R . .
C4 C 0.5982(2) -0.3877(2) 0.04335(19) 0.0317(5) Uani 1 1 d . . .
H4A H 0.5658 -0.4151 -0.0170 0.038 Uiso 1 1 calc R . .
C5 C 0.6491(2) -0.4799(2) 0.12917(19) 0.0300(5) Uani 1 1 d . . .
H5A H 0.6517 -0.5688 0.1256 0.036 Uiso 1 1 calc R . .
C6 C 0.6960(2) -0.4445(2) 0.21960(18) 0.0273(5) Uani 1 1 d . . .
H6A H 0.7335 -0.5087 0.2766 0.033 Uiso 1 1 calc R . .
C7 C 0.6868(2) -0.3123(2) 0.22476(17) 0.0243(5) Uani 1 1 d . . .
C8 C 0.7355(2) -0.2446(2) 0.30078(17) 0.0237(5) Uani 1 1 d . . .
C9 C 0.8982(2) -0.2219(2) 0.39990(17) 0.0236(5) Uani 1 1 d . . .
C10 C 1.0397(2) -0.2645(2) 0.43435(17) 0.0245(5) Uani 1 1 d . . .
C11 C 1.1293(2) -0.3850(2) 0.47796(17) 0.0286(5) Uani 1 1 d . . .
H11A H 1.0955 -0.4559 0.5002 0.034 Uiso 1 1 calc R . .
C12 C 1.2688(2) -0.3986(2) 0.48805(18) 0.0320(5) Uani 1 1 d . . .
H12A H 1.3310 -0.4802 0.5182 0.038 Uiso 1 1 calc R . .
C13 C 1.3209(2) -0.2966(2) 0.4554(2) 0.0344(6) Uani 1 1 d . . .
H13A H 1.4178 -0.3099 0.4633 0.041 Uiso 1 1 calc R . .
C14 C 1.2338(2) -0.1761(2) 0.41168(19) 0.0316(5) Uani 1 1 d . . .
H14A H 1.2699 -0.1068 0.3886 0.038 Uiso 1 1 calc R . .
C15 C 1.0924(2) -0.1590(2) 0.40238(17) 0.0250(5) Uani 1 1 d . . .
C16 C 0.9813(2) -0.0520(2) 0.35221(17) 0.0252(5) Uani 1 1 d . . .
C17 C 0.9024(2) 0.0970(2) 0.20754(18) 0.0249(5) Uani 1 1 d . . .
C18 C 0.9138(2) 0.1690(2) 0.09816(18) 0.0253(5) Uani 1 1 d . . .
C19 C 0.9981(2) 0.2437(2) 0.05074(19) 0.0291(5) Uani 1 1 d . . .
H19A H 1.0660 0.2533 0.0908 0.035 Uiso 1 1 calc R . .
C20 C 0.9804(2) 0.3034(2) -0.05584(19) 0.0325(5) Uani 1 1 d . . .
H20A H 1.0337 0.3582 -0.0877 0.039 Uiso 1 1 calc R . .
C21 C 0.8855(2) 0.2850(2) -0.11832(19) 0.0316(5) Uani 1 1 d . . .
H21A H 0.8768 0.3263 -0.1921 0.038 Uiso 1 1 calc R . .
C22 C 0.8043(2) 0.2076(2) -0.07419(18) 0.0288(5) Uani 1 1 d . . .
H22A H 0.7428 0.1926 -0.1179 0.035 Uiso 1 1 calc R . .
C23 C 0.8150(2) 0.1525(2) 0.03573(18) 0.0257(5) Uani 1 1 d . . .
C24 C 0.7437(2) 0.0712(2) 0.10789(17) 0.0244(5) Uani 1 1 d . . .
C25 C 0.4872(2) 0.1633(2) 0.35777(17) 0.0244(5) Uani 1 1 d . . .
C26 C 0.4753(2) 0.2899(2) 0.31538(18) 0.0284(5) Uani 1 1 d . . .
H26A H 0.5519 0.3204 0.3159 0.034 Uiso 1 1 calc R . .
C27 C 0.3518(2) 0.3723(2) 0.27204(19) 0.0329(5) Uani 1 1 d . . .
H27A H 0.3422 0.4596 0.2431 0.040 Uiso 1 1 calc R . .
C28 C 0.2438(2) 0.3248(2) 0.27195(19) 0.0338(6) Uani 1 1 d . . .
C29 C 0.2529(2) 0.1996(3) 0.31285(19) 0.0330(5) Uani 1 1 d . . .
H29A H 0.1766 0.1692 0.3109 0.040 Uiso 1 1 calc R . .
C30 C 0.3760(2) 0.1184(2) 0.35723(18) 0.0286(5) Uani 1 1 d . . .
H30A H 0.3840 0.0318 0.3872 0.034 Uiso 1 1 calc R . .
B1 B 0.7316(3) -0.0107(3) 0.3154(2) 0.0240(5) Uani 1 1 d . . .

loop_
_atom_site_aniso_label
_atom_site_aniso_U_11
_atom_site_aniso_U_22
_atom_site_aniso_U_33
_atom_site_aniso_U_23
_atom_site_aniso_U_13
_atom_site_aniso_U_12
F1 0.0421(8) 0.0476(10) 0.0576(9) 0.0072(8) -0.0270(7) -0.0030(7)
O1 0.0283(7) 0.0257(9) 0.0237(7) 0.0016(6) -0.0079(6) -0.0096(6)
N1 0.0283(9) 0.0223(10) 0.0287(10) 0.0006(8) -0.0080(8) -0.0092(8)
N2 0.0257(9) 0.0199(10) 0.0261(9) 0.0029(7) -0.0082(7) -0.0082(7)
N3 0.0306(9) 0.0233(10) 0.0248(9) 0.0014(8) -0.0086(8) -0.0106(8)
N4 0.0267(9) 0.0228(10) 0.0229(9) 0.0021(7) -0.0083(7) -0.0099(8)
N5 0.0311(9) 0.0216(10) 0.0293(10) 0.0012(8) -0.0102(8) -0.0100(8)
N6 0.0257(9) 0.0221(10) 0.0246(9) 0.0012(7) -0.0078(7) -0.0087(7)
C1 0.0242(10) 0.0229(12) 0.0253(11) 0.0012(9) -0.0077(9) -0.0072(9)
C2 0.0238(10) 0.0238(12) 0.0261(11) 0.0025(9) -0.0069(9) -0.0095(9)
C3 0.0308(11) 0.0258(12) 0.0325(12) 0.0029(10) -0.0116(10) -0.0112(10)
C4 0.0350(12) 0.0319(13) 0.0321(12) -0.0007(10) -0.0122(10) -0.0143(10)
C5 0.0318(11) 0.0262(12) 0.0335(12) -0.0002(10) -0.0070(10) -0.0128(10)
C6 0.0307(11) 0.0232(12) 0.0270(11) 0.0013(9) -0.0051(9) -0.0102(9)
C7 0.0244(10) 0.0244(12) 0.0245(11) 0.0004(9) -0.0038(9) -0.0107(9)
C8 0.0274(11) 0.0227(12) 0.0208(10) 0.0022(9) -0.0044(9) -0.0102(9)
C9 0.0296(11) 0.0201(11) 0.0201(10) 0.0012(8) -0.0061(9) -0.0083(9)
C10 0.0298(11) 0.0250(12) 0.0193(10) 0.0000(9) -0.0090(9) -0.0093(9)
C11 0.0374(12) 0.0267(12) 0.0219(11) 0.0021(9) -0.0104(9) -0.0107(10)
C12 0.0378(12) 0.0285(13) 0.0281(12) 0.0021(10) -0.0162(10) -0.0068(10)
C13 0.0308(12) 0.0369(14) 0.0365(13) -0.0007(11) -0.0162(10) -0.0092(11)
C14 0.0343(12) 0.0307(13) 0.0338(12) 0.0001(10) -0.0124(10) -0.0140(10)
C15 0.0304(11) 0.0232(12) 0.0215(10) -0.0015(9) -0.0095(9) -0.0081(9)
C16 0.0296(11) 0.0231(12) 0.0249(11) -0.0015(9) -0.0076(9) -0.0111(9)
C17 0.0282(11) 0.0194(11) 0.0283(11) -0.0001(9) -0.0084(9) -0.0093(9)
C18 0.0255(10) 0.0199(11) 0.0266(11) -0.0002(9) -0.0045(9) -0.0052(9)
C19 0.0282(11) 0.0233(12) 0.0344(12) 0.0013(10) -0.0047(10) -0.0099(9)
C20 0.0303(12) 0.0270(13) 0.0361(13) 0.0026(10) 0.0008(10) -0.0113(10)
C21 0.0323(12) 0.0262(13) 0.0272(11) 0.0039(10) -0.0016(10) -0.0051(10)
C22 0.0296(11) 0.0262(12) 0.0264(11) -0.0018(9) -0.0063(9) -0.0059(9)
C23 0.0270(11) 0.0193(11) 0.0274(11) 0.0007(9) -0.0067(9) -0.0050(9)
C24 0.0266(10) 0.0190(11) 0.0258(11) -0.0003(9) -0.0096(9) -0.0049(9)
C25 0.0263(11) 0.0239(12) 0.0193(10) -0.0019(9) -0.0045(8) -0.0057(9)
C26 0.0337(12) 0.0254(12) 0.0273(11) 0.0003(9) -0.0080(10) -0.0119(10)
C27 0.0408(13) 0.0245(13) 0.0297(12) 0.0003(10) -0.0087(10) -0.0083(10)
C28 0.0297(12) 0.0354(14) 0.0293(12) -0.0018(10) -0.0108(10) -0.0027(10)
C29 0.0308(12) 0.0384(15) 0.0309(12) -0.0002(11) -0.0078(10) -0.0138(11)
C30 0.0314(11) 0.0277(13) 0.0272(11) 0.0015(9) -0.0057(9) -0.0127(10)
B1 0.0270(12) 0.0234(13) 0.0230(12) 0.0022(10) -0.0071(10) -0.0106(10)

loop_
_atom_type_symbol
_atom_type_description
_atom_type_scat_dispersion_real
_atom_type_scat_dispersion_imag
_atom_type_scat_source
C C 0.0033 0.0016 'International Tables Vol C Tables 4.2.6.8 and 6.1.1.4'
H H 0.0000 0.0000 'International Tables Vol C Tables 4.2.6.8 and 6.1.1.4'
N N 0.0061 0.0033 'International Tables Vol C Tables 4.2.6.8 and 6.1.1.4'
B B 0.0013 0.0007 'International Tables Vol C Tables 4.2.6.8 and 6.1.1.4'
O O 0.0106 0.0060 'International Tables Vol C Tables 4.2.6.8 and 6.1.1.4'
F F 0.0171 0.0103 'International Tables Vol C Tables 4.2.6.8 and 6.1.1.4'

loop_
_geom_angle_atom_site_label_1
_geom_angle_atom_site_label_2
_geom_angle_atom_site_label_3
_geom_angle
_geom_angle_site_symmetry_1
_geom_angle_site_symmetry_3
_geom_angle_publ_flag
C25 O1 B1 115.24(15) . . ?
C1 N1 C24 116.67(17) . . ?
C8 N2 C1 113.31(17) . . ?
C8 N2 B1 122.95(17) . . ?
C1 N2 B1 122.62(18) . . ?
C8 N3 C9 117.16(18) . . ?
C16 N4 C9 112.80(17) . . ?
C16 N4 B1 122.11(18) . . ?
C9 N4 B1 123.09(17) . . ?
C17 N5 C16 117.04(17) . . ?
C24 N6 C17 113.60(17) . . ?
C24 N6 B1 123.70(17) . . ?
C17 N6 B1 122.44(16) . . ?
N1 C1 N2 123.19(18) . . ?
N1 C1 C2 129.73(18) . . ?
N2 C1 C2 105.50(17) . . ?
C3 C2 C7 120.8(2) . . ?
C3 C2 C1 131.4(2) . . ?
C7 C2 C1 107.41(17) . . ?
C4 C3 C2 117.6(2) . . ?
C3 C4 C5 121.8(2) . . ?
C6 C5 C4 121.3(2) . . ?
C5 C6 C7 118.2(2) . . ?
C6 C7 C2 120.14(18) . . ?
C6 C7 C8 132.58(19) . . ?
C2 C7 C8 106.90(18) . . ?
N3 C8 N2 122.51(18) . . ?
N3 C8 C7 130.17(19) . . ?
N2 C8 C7 105.55(17) . . ?
N3 C9 N4 122.56(18) . . ?
N3 C9 C10 129.67(19) . . ?
N4 C9 C10 105.72(17) . . ?
C11 C10 C15 119.98(19) . . ?
C11 C10 C9 132.8(2) . . ?
C15 C10 C9 106.85(18) . . ?
C12 C11 C10 118.1(2) . . ?
C11 C12 C13 122.0(2) . . ?
C14 C13 C12 120.9(2) . . ?
C13 C14 C15 118.3(2) . . ?
C14 C15 C10 120.8(2) . . ?
C14 C15 C16 131.4(2) . . ?
C10 C15 C16 107.51(17) . . ?
N5 C16 N4 123.14(18) . . ?
N5 C16 C15 129.20(19) . . ?
N4 C16 C15 105.87(18) . . ?
N5 C17 N6 121.72(19) . . ?
N5 C17 C18 131.42(19) . . ?
N6 C17 C18 105.33(16) . . ?
C19 C18 C23 120.3(2) . . ?
C19 C18 C17 132.45(19) . . ?
C23 C18 C17 107.28(18) . . ?
C20 C19 C18 118.3(2) . . ?
C19 C20 C21 121.4(2) . . ?
C22 C21 C20 121.1(2) . . ?
C21 C22 C23 118.2(2) . . ?
C22 C23 C18 120.7(2) . . ?
C22 C23 C24 132.4(2) . . ?
C18 C23 C24 106.97(17) . . ?
N1 C24 N6 121.96(19) . . ?
N1 C24 C23 131.48(18) . . ?
N6 C24 C23 105.58(17) . . ?
C30 C25 O1 119.71(19) . . ?
C30 C25 C26 120.18(19) . . ?
O1 C25 C26 120.11(18) . . ?
C25 C26 C27 120.1(2) . . ?
C28 C27 C26 118.4(2) . . ?
F1 C28 C27 118.5(2) . . ?
F1 C28 C29 118.7(2) . . ?
C27 C28 C29 122.7(2) . . ?
C28 C29 C30 118.5(2) . . ?
C25 C30 C29 120.0(2) . . ?
O1 B1 N4 112.56(17) . . ?
O1 B1 N6 114.95(18) . . ?
N4 B1 N6 104.39(17) . . ?
O1 B1 N2 116.16(17) . . ?
N4 B1 N2 104.65(17) . . ?
N6 B1 N2 102.79(16) . . ?

loop_
_geom_bond_atom_site_label_1
_geom_bond_atom_site_label_2
_geom_bond_distance
_geom_bond_site_symmetry_2
_geom_bond_publ_flag
F1 C28 1.363(2) . ?
O1 C25 1.383(2) . ?
O1 B1 1.447(3) . ?
N1 C1 1.341(3) . ?
N1 C24 1.345(3) . ?
N2 C8 1.366(3) . ?
N2 C1 1.367(2) . ?
N2 B1 1.500(3) . ?
N3 C8 1.347(3) . ?
N3 C9 1.347(3) . ?
N4 C16 1.366(3) . ?
N4 C9 1.373(3) . ?
N4 B1 1.488(3) . ?
N5 C17 1.345(3) . ?
N5 C16 1.347(3) . ?
N6 C24 1.364(2) . ?
N6 C17 1.364(3) . ?
N6 B1 1.496(3) . ?
C1 C2 1.453(3) . ?
C2 C3 1.397(3) . ?
C2 C7 1.423(3) . ?
C3 C4 1.378(3) . ?
C4 C5 1.393(3) . ?
C5 C6 1.385(3) . ?
C6 C7 1.393(3) . ?
C7 C8 1.462(3) . ?
C9 C10 1.451(3) . ?
C10 C11 1.390(3) . ?
C10 C15 1.426(3) . ?
C11 C12 1.381(3) . ?
C12 C13 1.389(3) . ?
C13 C14 1.382(3) . ?
C14 C15 1.386(3) . ?
C15 C16 1.446(3) . ?
C17 C18 1.456(3) . ?
C18 C19 1.392(3) . ?
C18 C23 1.426(3) . ?
C19 C20 1.378(3) . ?
C20 C21 1.403(3) . ?
C21 C22 1.384(3) . ?
C22 C23 1.388(3) . ?
C23 C24 1.455(3) . ?
C25 C30 1.383(3) . ?
C25 C26 1.384(3) . ?
C26 C27 1.388(3) . ?
C27 C28 1.370(3) . ?
C28 C29 1.371(3) . ?
C29 C30 1.388(3) . ?
